data_7232588
loop_
_publ_author_name
'Wan, Ke-Ke'
'Yu, Jie-Hui'
'Xu, Ji-Qing'

_publ_section_title
;
 6,6&#x2032;-(Perfluoropropane-2,2-diyl)bis(2,3-dihydrophthalazine-1,4-dione)-based
 coordination polymers and their sensing properties towards Cr2O72&#x2212;
;
_journal_issue 19
_journal_name_full CrystEngComm
_journal_page_first 3086
_journal_paper_doi 10.1039/C9CE00507B
_journal_volume 21
_journal_year 2019
_chemical_formula_sum 'C19 H10 F6 Mg N4 O5'
_chemical_formula_weight 512.62
_space_group_crystal_system monoclinic
_space_group_IT_number 15
_space_group_name_Hall '-C 2yc'
_space_group_name_H-M_alt 'C 1 2/c 1'
_symmetry_space_group_name_Hall '-C 2yc'
_symmetry_space_group_name_H-M 'C 1 2/c 1'
_atom_sites_solution_hydrogens geom
_audit_creation_method SHELXL-2018/3
_audit_update_record
;
2019-03-11 deposited with the CCDC.    2019-04-08 downloaded from the CCDC.
;
_cell_angle_alpha 90
_cell_angle_beta 101.811(3)
_cell_angle_gamma 90
_cell_formula_units_Z 8
_cell_length_a 36.5990(16)
_cell_length_b 7.4499(3)
_cell_length_c 14.2144(6)
_cell_measurement_reflns_used 8087
_cell_measurement_temperature 293(2)
_cell_measurement_theta_max 27.4683
_cell_measurement_theta_min 2.7926
_cell_volume 3793.6(3)
_computing_cell_refinement 'Bruker XSCANS'
_computing_data_collection 'Bruker XSCANS'
_computing_data_reduction 'Bruker SHELXTL'
_computing_publication_material 'Bruker SHELXTL'
_computing_structure_refinement 'SHELXL-2018/3 (Sheldrick, 2018)'
_computing_structure_solution 'Bruker SHELXTL'
_diffrn_ambient_temperature 293(2)
_diffrn_detector_area_resol_mean 10.0
_diffrn_measured_fraction_theta_full 0.999
_diffrn_measured_fraction_theta_max 0.998
_diffrn_measurement_device_type 'Rigaku RAXIS-RAPID'
_diffrn_measurement_method omega-scan
_diffrn_radiation_type MoK\a
_diffrn_radiation_wavelength 0.71073
_diffrn_reflns_av_R_equivalents 0.0908
_diffrn_reflns_av_unetI/netI 0.0495
_diffrn_reflns_Laue_measured_fraction_full 0.999
_diffrn_reflns_Laue_measured_fraction_max 0.998
_diffrn_reflns_limit_h_max 47
_diffrn_reflns_limit_h_min -47
_diffrn_reflns_limit_k_max 9
_diffrn_reflns_limit_k_min -9
_diffrn_reflns_limit_l_max 18
_diffrn_reflns_limit_l_min -18
_diffrn_reflns_number 40928
_diffrn_reflns_point_group_measured_fraction_full 0.999
_diffrn_reflns_point_group_measured_fraction_max 0.998
_diffrn_reflns_theta_full 25.242
_diffrn_reflns_theta_max 27.509
_diffrn_reflns_theta_min 2.793
_diffrn_source 'fine-focus sealed tube'
_exptl_absorpt_coefficient_mu 0.198
_exptl_absorpt_correction_T_max 0.980
_exptl_absorpt_correction_T_min 0.977
_exptl_absorpt_correction_type empirical
_exptl_absorpt_process_details Process-auto
_exptl_crystal_colour yellow
_exptl_crystal_density_diffrn 1.795
_exptl_crystal_density_method 'not measured'
_exptl_crystal_description block
_exptl_crystal_F_000 2064
_exptl_crystal_size_max 0.13
_exptl_crystal_size_mid 0.10
_exptl_crystal_size_min 0.10
_refine_diff_density_max 0.710
_refine_diff_density_min -0.309
_refine_diff_density_rms 0.069
_refine_ls_extinction_method none
_refine_ls_goodness_of_fit_ref 1.026
_refine_ls_hydrogen_treatment constr
_refine_ls_matrix_type full
_refine_ls_number_parameters 316
_refine_ls_number_reflns 4360
_refine_ls_number_restraints 0
_refine_ls_restrained_S_all 1.026
_refine_ls_R_factor_all 0.0849
_refine_ls_R_factor_gt 0.0489
_refine_ls_shift/su_max 0.000
_refine_ls_shift/su_mean 0.000
_refine_ls_structure_factor_coef Fsqd
_refine_ls_weighting_details 'w=1/[\s^2^(Fo^2^)+(0.0456P)^2^+7.7097P] where P=(Fo^2^+2Fc^2^)/3'
_refine_ls_weighting_scheme calc
_refine_ls_wR_factor_gt 0.1042
_refine_ls_wR_factor_ref 0.1219
_reflns_Friedel_coverage 0.000
_reflns_number_gt 3013
_reflns_number_total 4360
_reflns_threshold_expression 'I > 2\s(I)'
_cod_data_source_file c9ce00507b2.cif
_cod_data_source_block 4
_cod_depositor_comments 'Adding full bibliography for 7232586--7232591.cif.'
_cod_database_code 7232588
_shelx_shelxl_version_number 2018/3
_shelx_space_group_comment
;
The symmetry employed for this shelxl refinement is uniquely defined
by the following loop, which should always be used as a source of
symmetry information in preference to the above space-group names.
They are only intended as comments.
;

loop_
_space_group_symop_operation_xyz
'x, y, z'
'-x, y, -z+1/2'
'x+1/2, y+1/2, z'
'-x+1/2, y+1/2, -z+1/2'
'-x, -y, -z'
'x, -y, z-1/2'
'-x+1/2, -y+1/2, -z'
'x+1/2, -y+1/2, z-1/2'

loop_
_atom_site_label
_atom_site_type_symbol
_atom_site_fract_x
_atom_site_fract_y
_atom_site_fract_z
_atom_site_U_iso_or_equiv
_atom_site_adp_type
_atom_site_occupancy
_atom_site_site_symmetry_order
_atom_site_calc_flag
_atom_site_refinement_flags_posn
_atom_site_refinement_flags_adp
Mg1 Mg 0.19431(2) 0.20156(11) 0.19582(6) 0.0183(2) Uani 1 1 d . .
O1 O 0.20343(5) 0.4539(2) 0.14948(12) 0.0206(4) Uani 1 1 d . .
O2 O 0.16471(5) 0.7029(2) -0.21013(12) 0.0247(4) Uani 1 1 d . .
O3 O 0.20034(5) 0.9637(2) 0.27583(13) 0.0220(4) Uani 1 1 d . .
O4 O 0.14780(5) 0.8424(2) 0.59496(12) 0.0270(4) Uani 1 1 d . .
N1 N 0.21700(6) 0.5163(3) 0.00681(16) 0.0270(5) Uani 1 1 d . .
N2 N 0.20496(6) 0.5808(3) -0.08569(16) 0.0295(5) Uani 1 1 d . .
H2A H 0.221065 0.577365 -0.122018 0.035 Uiso 1 1 calc R U
N3 N 0.20570(6) 0.9467(3) 0.43709(15) 0.0247(5) Uani 1 1 d . .
H3A H 0.228798 0.975276 0.442389 0.030 Uiso 1 1 calc R U
N4 N 0.19357(6) 0.9209(3) 0.52190(15) 0.0260(5) Uani 1 1 d . .
F1 F 0.05692(5) 1.0045(2) 0.09051(13) 0.0419(5) Uani 1 1 d . .
F2 F 0.02207(5) 0.8863(3) 0.17756(13) 0.0510(5) Uani 1 1 d . .
F3 F 0.01511(5) 0.8111(3) 0.02990(12) 0.0421(5) Uani 1 1 d . .
F4 F 0.07339(5) 0.3980(2) 0.18440(13) 0.0450(5) Uani 1 1 d . .
F5 F 0.02038(5) 0.5254(3) 0.17709(14) 0.0515(5) Uani 1 1 d . .
F6 F 0.03865(5) 0.4583(2) 0.04826(12) 0.0401(4) Uani 1 1 d . .
C1 C 0.10983(7) 0.7321(3) -0.09305(17) 0.0211(5) Uani 1 1 d . .
H1B H 0.102507 0.772555 -0.155984 0.025 Uiso 1 1 calc R U
C2 C 0.08611(7) 0.7486(4) -0.03029(18) 0.0223(6) Uani 1 1 d . .
H2B H 0.063002 0.803291 -0.050755 0.027 Uiso 1 1 calc R U
C3 C 0.09615(7) 0.6844(3) 0.06436(17) 0.0178(5) Uani 1 1 d . .
C4 C 0.13008(7) 0.5971(3) 0.09235(17) 0.0176(5) Uani 1 1 d . .
H4B H 0.136251 0.545162 0.153019 0.021 Uiso 1 1 calc R U
C5 C 0.15513(7) 0.5864(3) 0.03037(17) 0.0164(5) Uani 1 1 d . .
C6 C 0.14481(7) 0.6548(3) -0.06250(17) 0.0169(5) Uani 1 1 d . .
C7 C 0.19285(7) 0.5149(3) 0.06302(17) 0.0179(5) Uani 1 1 d . .
C8 C 0.17171(7) 0.6473(3) -0.12553(18) 0.0189(5) Uani 1 1 d . .
C9 C 0.09872(7) 0.7608(4) 0.41282(18) 0.0229(6) Uani 1 1 d . .
H9A H 0.088692 0.741020 0.466981 0.027 Uiso 1 1 calc R U
C10 C 0.07842(7) 0.7167(4) 0.32318(18) 0.0238(6) Uani 1 1 d . .
H10A H 0.055234 0.662103 0.317791 0.029 Uiso 1 1 calc R U
C11 C 0.09216(7) 0.7527(3) 0.23945(17) 0.0191(5) Uani 1 1 d . .
C12 C 0.12603(7) 0.8382(3) 0.24883(17) 0.0186(5) Uani 1 1 d . .
H12A H 0.134532 0.873332 0.194307 0.022 Uiso 1 1 calc R U
C13 C 0.14767(7) 0.8724(3) 0.33988(17) 0.0176(5) Uani 1 1 d . .
C14 C 0.13423(7) 0.8350(3) 0.42260(17) 0.0179(5) Uani 1 1 d . .
C15 C 0.18575(7) 0.9325(3) 0.34853(18) 0.0190(5) Uani 1 1 d . .
C16 C 0.15867(7) 0.8694(3) 0.51626(18) 0.0205(5) Uani 1 1 d . .
C17 C 0.07027(7) 0.7037(3) 0.13763(17) 0.0205(5) Uani 1 1 d . .
C18 C 0.04083(8) 0.8520(4) 0.1085(2) 0.0297(6) Uani 1 1 d . .
C19 C 0.05023(8) 0.5202(4) 0.1374(2) 0.0298(6) Uani 1 1 d . .
OW1 O 0.25029(6) 0.2118(3) 0.25406(18) 0.0490(7) Uani 1 1 d . .

loop_
_atom_site_aniso_label
_atom_site_aniso_U_11
_atom_site_aniso_U_22
_atom_site_aniso_U_33
_atom_site_aniso_U_23
_atom_site_aniso_U_13
_atom_site_aniso_U_12
Mg1 0.0162(4) 0.0235(4) 0.0147(4) 0.0024(3) 0.0021(3) -0.0011(3)
O1 0.0194(9) 0.0243(9) 0.0171(9) 0.0058(7) 0.0013(7) 0.0005(7)
O2 0.0272(10) 0.0333(10) 0.0145(9) 0.0039(7) 0.0060(7) -0.0005(8)
O3 0.0162(9) 0.0256(9) 0.0256(10) 0.0041(7) 0.0074(8) -0.0020(7)
O4 0.0294(11) 0.0364(11) 0.0142(9) 0.0028(8) 0.0026(8) 0.0023(8)
N1 0.0182(12) 0.0430(14) 0.0200(12) 0.0091(10) 0.0044(9) 0.0060(10)
N2 0.0208(12) 0.0499(15) 0.0204(12) 0.0108(10) 0.0105(10) 0.0076(10)
N3 0.0173(11) 0.0321(12) 0.0235(12) -0.0011(9) 0.0011(9) -0.0050(9)
N4 0.0255(13) 0.0317(13) 0.0187(11) -0.0009(9) -0.0003(9) -0.0011(10)
F1 0.0447(11) 0.0328(10) 0.0462(11) 0.0009(8) 0.0044(9) 0.0105(8)
F2 0.0375(11) 0.0823(15) 0.0366(11) -0.0030(10) 0.0154(9) 0.0281(10)
F3 0.0209(9) 0.0673(13) 0.0331(10) -0.0011(9) -0.0063(7) 0.0106(8)
F4 0.0513(12) 0.0350(10) 0.0448(11) 0.0086(8) 0.0009(9) -0.0086(8)
F5 0.0357(11) 0.0733(14) 0.0529(12) -0.0178(10) 0.0264(10) -0.0261(10)
F6 0.0364(10) 0.0510(11) 0.0312(9) -0.0156(8) 0.0029(8) -0.0162(8)
C1 0.0225(13) 0.0271(14) 0.0119(12) 0.0022(10) -0.0010(10) 0.0020(10)
C2 0.0169(13) 0.0309(14) 0.0173(13) 0.0021(10) -0.0005(10) 0.0040(10)
C3 0.0154(12) 0.0217(13) 0.0169(12) -0.0016(9) 0.0049(10) -0.0016(9)
C4 0.0173(12) 0.0213(13) 0.0136(12) 0.0026(9) 0.0019(10) -0.0011(9)
C5 0.0151(12) 0.0177(12) 0.0161(12) -0.0016(9) 0.0025(10) -0.0010(9)
C6 0.0188(13) 0.0169(12) 0.0149(12) -0.0010(9) 0.0033(10) -0.0018(9)
C7 0.0172(12) 0.0175(12) 0.0182(13) 0.0011(9) 0.0016(10) -0.0010(9)
C8 0.0196(13) 0.0185(12) 0.0190(13) -0.0012(9) 0.0046(10) -0.0037(9)
C9 0.0212(13) 0.0317(14) 0.0169(12) 0.0027(10) 0.0069(10) -0.0013(11)
C10 0.0170(13) 0.0321(14) 0.0227(14) 0.0004(11) 0.0047(11) -0.0054(11)
C11 0.0162(12) 0.0265(13) 0.0144(12) 0.0007(9) 0.0026(10) 0.0022(10)
C12 0.0180(13) 0.0229(13) 0.0151(12) 0.0018(9) 0.0039(10) -0.0014(10)
C13 0.0167(12) 0.0163(12) 0.0192(13) 0.0014(9) 0.0024(10) 0.0007(9)
C14 0.0204(13) 0.0167(12) 0.0155(12) 0.0012(9) 0.0012(10) 0.0029(9)
C15 0.0186(13) 0.0156(12) 0.0219(13) 0.0004(10) 0.0020(10) -0.0002(9)
C16 0.0232(14) 0.0188(12) 0.0183(13) 0.0004(10) 0.0009(11) 0.0028(10)
C17 0.0148(12) 0.0299(14) 0.0166(12) -0.0034(10) 0.0026(10) -0.0005(10)
C18 0.0183(14) 0.0461(18) 0.0235(15) -0.0027(12) 0.0010(11) 0.0066(12)
C19 0.0242(15) 0.0416(17) 0.0238(15) -0.0046(12) 0.0053(12) -0.0098(12)
OW1 0.0193(11) 0.0496(14) 0.0708(16) 0.0353(12) -0.0075(10) -0.0091(9)

loop_
_atom_type_symbol
_atom_type_description
_atom_type_scat_dispersion_real
_atom_type_scat_dispersion_imag
_atom_type_scat_source
C C 0.0033 0.0016 'International Tables Vol C Tables 4.2.6.8 and 6.1.1.4'
H H 0.0000 0.0000 'International Tables Vol C Tables 4.2.6.8 and 6.1.1.4'
N N 0.0061 0.0033 'International Tables Vol C Tables 4.2.6.8 and 6.1.1.4'
O O 0.0106 0.0060 'International Tables Vol C Tables 4.2.6.8 and 6.1.1.4'
F F 0.0171 0.0103 'International Tables Vol C Tables 4.2.6.8 and 6.1.1.4'
Mg Mg 0.0486 0.0363 'International Tables Vol C Tables 4.2.6.8 and 6.1.1.4'

loop_
_geom_angle_atom_site_label_1
_geom_angle_atom_site_label_2
_geom_angle_atom_site_label_3
_geom_angle
_geom_angle_site_symmetry_1
_geom_angle_site_symmetry_3
O2 Mg1 O4 92.23(8) 6_566 6_565
O2 Mg1 O1 91.98(8) 6_566 .
O4 Mg1 O1 95.17(8) 6_565 .
O2 Mg1 OW1 110.35(10) 6_566 .
O4 Mg1 OW1 157.38(10) 6_565 .
O1 Mg1 OW1 83.11(8) . .
O2 Mg1 O3 87.12(8) 6_566 1_545
O4 Mg1 O3 103.23(8) 6_565 1_545
O1 Mg1 O3 161.59(8) . 1_545
OW1 Mg1 O3 79.99(8) . 1_545
O2 Mg1 N4 147.43(8) 6_566 6_565
O4 Mg1 N4 55.27(7) 6_565 6_565
O1 Mg1 N4 89.25(7) . 6_565
OW1 Mg1 N4 102.11(10) . 6_565
O3 Mg1 N4 101.35(8) 1_545 6_565
O2 Mg1 C16 118.71(8) 6_566 6_565
O4 Mg1 C16 27.34(8) 6_565 6_565
O1 Mg1 C16 87.37(8) . 6_565
OW1 Mg1 C16 130.25(10) . 6_565
O3 Mg1 C16 109.16(8) 1_545 6_565
N4 Mg1 C16 28.83(7) 6_565 6_565
C7 O1 Mg1 126.37(16) . .
C8 O2 Mg1 136.42(17) . 6_565
C15 O3 Mg1 125.36(16) . 1_565
C16 O4 Mg1 106.23(16) . 6_566
C7 N1 N2 117.4(2) . .
C8 N2 N1 128.3(2) . .
C15 N3 N4 127.3(2) . .
C16 N4 N3 117.9(2) . .
C16 N4 Mg1 77.29(15) . 6_566
N3 N4 Mg1 157.79(17) . 6_566
C2 C1 C6 119.9(2) . .
C1 C2 C3 121.1(2) . .
C4 C3 C2 118.6(2) . .
C4 C3 C17 119.0(2) . .
C2 C3 C17 122.4(2) . .
C3 C4 C5 120.7(2) . .
C6 C5 C4 119.4(2) . .
C6 C5 C7 119.3(2) . .
C4 C5 C7 121.2(2) . .
C1 C6 C5 120.1(2) . .
C1 C6 C8 121.2(2) . .
C5 C6 C8 118.7(2) . .
O1 C7 N1 118.4(2) . .
O1 C7 C5 120.6(2) . .
N1 C7 C5 121.0(2) . .
O2 C8 N2 121.6(2) . .
O2 C8 C6 123.2(2) . .
N2 C8 C6 115.2(2) . .
C10 C9 C14 120.2(2) . .
C9 C10 C11 121.2(2) . .
C12 C11 C10 118.5(2) . .
C12 C11 C17 118.9(2) . .
C10 C11 C17 122.6(2) . .
C11 C12 C13 120.2(2) . .
C14 C13 C12 121.0(2) . .
C14 C13 C15 119.4(2) . .
C12 C13 C15 119.3(2) . .
C13 C14 C9 118.6(2) . .
C13 C14 C16 118.5(2) . .
C9 C14 C16 122.9(2) . .
O3 C15 N3 120.9(2) . .
O3 C15 C13 122.9(2) . .
N3 C15 C13 116.1(2) . .
O4 C16 N4 117.6(2) . .
O4 C16 C14 121.7(2) . .
N4 C16 C14 120.6(2) . .
O4 C16 Mg1 46.42(12) . 6_566
N4 C16 Mg1 73.87(14) . 6_566
C14 C16 Mg1 157.04(18) . 6_566
C18 C17 C11 106.4(2) . .
C18 C17 C19 109.1(2) . .
C11 C17 C19 111.4(2) . .
C18 C17 C3 112.1(2) . .
C11 C17 C3 112.3(2) . .
C19 C17 C3 105.7(2) . .
F1 C18 F2 107.1(2) . .
F1 C18 F3 107.3(2) . .
F2 C18 F3 106.1(2) . .
F1 C18 C17 110.6(2) . .
F2 C18 C17 112.2(2) . .
F3 C18 C17 113.2(2) . .
F4 C19 F5 107.5(2) . .
F4 C19 F6 106.7(2) . .
F5 C19 F6 106.5(2) . .
F4 C19 C17 110.5(2) . .
F5 C19 C17 113.8(2) . .
F6 C19 C17 111.4(2) . .

loop_
_geom_bond_atom_site_label_1
_geom_bond_atom_site_label_2
_geom_bond_distance
_geom_bond_site_symmetry_2
Mg1 O2 2.0149(19) 6_566
Mg1 O4 2.0152(19) 6_565
Mg1 O1 2.0420(18) .
Mg1 OW1 2.048(2) .
Mg1 O3 2.0925(19) 1_545
Mg1 N4 2.630(2) 6_565
Mg1 C16 2.671(3) 6_565
O1 C7 1.293(3) .
O2 C8 1.248(3) .
O3 C15 1.278(3) .
O4 C16 1.278(3) .
N1 C7 1.307(3) .
N1 N2 1.384(3) .
N2 C8 1.328(3) .
N3 C15 1.324(3) .
N3 N4 1.381(3) .
N4 C16 1.320(3) .
F1 C18 1.328(3) .
F2 C18 1.333(3) .
F3 C18 1.341(3) .
F4 C19 1.328(3) .
F5 C19 1.329(3) .
F6 C19 1.333(3) .
C1 C2 1.372(4) .
C1 C6 1.390(3) .
C2 C3 1.404(3) .
C3 C4 1.386(3) .
C3 C17 1.551(3) .
C4 C5 1.398(3) .
C5 C6 1.393(3) .
C5 C7 1.464(3) .
C6 C8 1.462(3) .
C9 C10 1.377(4) .
C9 C14 1.393(4) .
C10 C11 1.409(3) .
C11 C12 1.376(3) .
C11 C17 1.548(3) .
C12 C13 1.396(3) .
C13 C14 1.392(3) .
C13 C15 1.445(3) .
C14 C16 1.466(3) .
C17 C18 1.540(4) .
C17 C19 1.551(4) .
